data_1524028
loop_
_publ_author_name
'Barrick, J.C.'
'Simmons, M.'
'Shah, J.S.'
'Laforest, J.'
'James, W.J.'

_publ_section_title
;
 Neutron diffraction study of Yx La1-x (Coy Fe1-y)2 alloys
;
_journal_name_full 'Journal of the Less-Common Metals'
_journal_page_first 379
_journal_page_last 386
_journal_volume 37
_journal_year 1974
_chemical_formula_sum 'Co5 La0.5 Y0.5'
_chemical_name_systematic 'Co5 (La0.5 Y0.5)'
_space_group_IT_number 191
_symmetry_space_group_name_Hall '-P 6 2'
_symmetry_space_group_name_H-M 'P 6/m m m'
_cell_angle_alpha 90
_cell_angle_beta 90
_cell_angle_gamma 120
_cell_formula_units_Z 1
_cell_length_a 5.026
_cell_length_b 5.026
_cell_length_c 3.972
_cell_volume 86.893
_citation_journal_id_ASTM JCOMAH
_cod_data_source_file Barrick_JCOMAH_1974_1093.cif
_cod_data_source_block Co5La0.5Y0.5
_cod_original_cell_volume 86.89301
_cod_database_code 1524028

loop_
_symmetry_equiv_pos_as_xyz
x,y,z
x-y,x,z
-y,x-y,z
-x,-y,z
-x+y,-x,z
y,-x+y,z
-y,-x,-z
x-y,-y,-z
x,x-y,-z
y,x,-z
-x+y,y,-z
-x,-x+y,-z
-x,-y,-z
-x+y,-x,-z
y,-x+y,-z
x,y,-z
x-y,x,-z
-y,x-y,-z
y,x,z
-x+y,y,z
-x,-x+y,z
-y,-x,z
x-y,-y,z
x,x-y,z

loop_
_atom_site_label
_atom_site_type_symbol
_atom_site_fract_x
_atom_site_fract_y
_atom_site_fract_z
_atom_site_occupancy
_atom_site_U_iso_or_equiv
Co1 Co 0.3333 0.6667 0 1 0.0
Co2 Co 0.5 0 0.5 1 0.0
Y1 Y 0 0 0 0.5 0.0
La1 La 0 0 0 0.5 0.0
